data_7707542
loop_
_publ_author_name
'Gao, Xiang-Jing'
'Zheng, He-Gen'

_publ_section_title
;
 The difference in the CO<sub>2</sub> adsorption capacities of different
 functionalized pillar-layered metal-organic frameworks (MOFs).
;
_journal_issue 26
_journal_name_full 'Dalton transactions (Cambridge, England : 2003)'
_journal_page_first 9310
_journal_page_last 9316
_journal_paper_doi 10.1039/d1dt00498k
_journal_volume 50
_journal_year 2021
_chemical_formula_moiety 'C72 H42 Co2 F4 N4 O9'
_chemical_formula_sum 'C72 H42 Co2 F4 N4 O9'
_chemical_formula_weight 1300.95
_space_group_crystal_system triclinic
_space_group_IT_number 2
_space_group_name_Hall '-P 1'
_space_group_name_H-M_alt 'P -1'
_atom_sites_solution_hydrogens geom
_audit_creation_method SHELXL-2014/7
_audit_update_record
;
2021-02-05 deposited with the CCDC.	2021-05-31 downloaded from the CCDC.
;
_cell_angle_alpha 78.765(4)
_cell_angle_beta 81.283(4)
_cell_angle_gamma 82.367(4)
_cell_formula_units_Z 2
_cell_length_a 15.6937(13)
_cell_length_b 16.1670(13)
_cell_length_c 17.3817(15)
_cell_measurement_reflns_used 9196
_cell_measurement_temperature 190(2)
_cell_measurement_theta_max 50.35
_cell_measurement_theta_min 2.27
_cell_volume 4251.3(6)
_computing_structure_refinement 'SHELXL-2014/7 (Sheldrick, 2014)'
_computing_structure_solution 'SHELXT 2014/4 (Sheldrick, 2014)'
_diffrn_ambient_temperature 190(2)
_diffrn_measured_fraction_theta_full 0.997
_diffrn_measured_fraction_theta_max 0.991
_diffrn_measurement_device_type 'Bruker APEX-II CCD'
_diffrn_measurement_method '\f and \w scans'
_diffrn_radiation_type GaK\a
_diffrn_radiation_wavelength 1.34139
_diffrn_reflns_av_R_equivalents 0.0867
_diffrn_reflns_av_unetI/netI 0.1038
_diffrn_reflns_Laue_measured_fraction_full 0.997
_diffrn_reflns_Laue_measured_fraction_max 0.991
_diffrn_reflns_limit_h_max 18
_diffrn_reflns_limit_h_min -18
_diffrn_reflns_limit_k_max 16
_diffrn_reflns_limit_k_min -19
_diffrn_reflns_limit_l_max 20
_diffrn_reflns_limit_l_min -21
_diffrn_reflns_number 46256
_diffrn_reflns_point_group_measured_fraction_full 0.997
_diffrn_reflns_point_group_measured_fraction_max 0.991
_diffrn_reflns_theta_full 53.594
_diffrn_reflns_theta_max 54.211
_diffrn_reflns_theta_min 2.274
_exptl_absorpt_coefficient_mu 2.405
_exptl_absorpt_correction_T_max 0.548
_exptl_absorpt_correction_T_min 0.515
_exptl_absorpt_correction_type multi-scan
_exptl_absorpt_process_details
;
SADABS-2016/2 (Bruker,2016/2) was used for absorption correction.
wR2(int) was 0.1075 before and 0.0698 after correction.
The Ratio of minimum to maximum transmission is 0.6695.
The \l/2 correction factor is Not present.
;
_exptl_crystal_colour red
_exptl_crystal_density_diffrn 1.016
_exptl_crystal_description blocky
_exptl_crystal_F_000 1328
_exptl_crystal_size_max 0.3
_exptl_crystal_size_mid 0.28
_exptl_crystal_size_min 0.25
_refine_diff_density_max 1.277
_refine_diff_density_min -0.563
_refine_diff_density_rms 0.107
_refine_ls_extinction_method none
_refine_ls_goodness_of_fit_ref 1.006
_refine_ls_hydrogen_treatment constr
_refine_ls_matrix_type full
_refine_ls_number_parameters 1138
_refine_ls_number_reflns 15614
_refine_ls_number_restraints 57
_refine_ls_restrained_S_all 1.006
_refine_ls_R_factor_all 0.1926
_refine_ls_R_factor_gt 0.1312
_refine_ls_shift/su_max 0.002
_refine_ls_shift/su_mean 0.000
_refine_ls_structure_factor_coef Fsqd
_refine_ls_weighting_details 'w=1/[\s^2^(Fo^2^)+(0.1631P)^2^+20.3200P] where P=(Fo^2^+2Fc^2^)/3'
_refine_ls_weighting_scheme calc
_refine_ls_wR_factor_gt 0.3543
_refine_ls_wR_factor_ref 0.3962
_reflns_Friedel_coverage 0.000
_reflns_number_gt 8050
_reflns_number_total 15614
_reflns_threshold_expression 'I > 2\s(I)'
_cod_data_source_file d1dt00498k2.cif
_cod_data_source_block 3
_cod_depositor_comments 'Adding full bibliography for 7707542--7707549.cif.'
_cod_database_code 7707542
_shelx_shelxl_version_number 2014/7
_shelx_space_group_comment
;
The symmetry employed for this shelxl refinement is uniquely defined
by the following loop, which should always be used as a source of
symmetry information in preference to the above space-group names.
They are only intended as comments.
;
_shelx_estimated_absorpt_t_min 0.5008
_shelx_estimated_absorpt_t_max 0.7506

loop_
_space_group_symop_operation_xyz
'x, y, z'
'-x, -y, -z'

loop_
_atom_site_label
_atom_site_type_symbol
_atom_site_fract_x
_atom_site_fract_y
_atom_site_fract_z
_atom_site_U_iso_or_equiv
_atom_site_adp_type
_atom_site_occupancy
_atom_site_site_symmetry_order
_atom_site_calc_flag
_atom_site_refinement_flags_posn
_atom_site_refinement_flags_adp
_atom_site_refinement_flags_occupancy
_atom_site_disorder_assembly
_atom_site_disorder_group
Co1 Co 0.62790(8) 0.83716(7) 0.06843(7) 0.0592(4) Uani 1 1 d . . . . .
Co2 Co 0.62926(8) -0.33741(8) 0.92854(8) 0.0629(4) Uani 1 1 d . . . . .
F1 F 1.0627(5) -0.2800(6) 0.7881(4) 0.134(3) Uani 1 1 d . . . . .
F2 F 1.2288(4) -0.2777(5) 0.7872(4) 0.118(2) Uani 1 1 d . . . . .
O1 O 0.6444(4) 0.7086(4) 0.0848(3) 0.0679(16) Uani 1 1 d . . . . .
O2 O 0.6198(4) 0.5957(3) 0.0414(3) 0.0620(15) Uani 1 1 d . . . . .
O3 O 0.6168(4) -0.0457(4) 0.1153(4) 0.0731(17) Uani 1 1 d . . . . .
O4 O 0.6137(4) -0.1671(4) 0.1960(4) 0.0729(17) Uani 1 1 d . . . . .
O5 O 0.6161(4) -0.2111(4) 0.9082(4) 0.0785(19) Uani 1 1 d . . . . .
O6 O 0.6389(4) -0.0976(4) 0.9538(4) 0.0715(17) Uani 1 1 d . . . . .
O7 O 0.6371(4) 0.5448(4) 0.8833(4) 0.0813(19) Uani 1 1 d . . . . .
O8 O 0.6459(5) 0.6655(4) 0.8030(4) 0.092(2) Uani 1 1 d . . . . .
O9' O 0.8125(8) 0.2332(6) 0.4822(6) 0.063(3) Uani 0.5 1 d . . P A 2
N1 N 0.4910(5) 0.8376(5) 0.0714(5) 0.083(3) Uani 1 1 d . . . . .
N2 N -0.2336(5) 0.8341(5) 0.0628(5) 0.070(2) Uani 1 1 d . . . . .
N3 N 0.7653(5) -0.3405(5) 0.9252(5) 0.074(2) Uani 1 1 d . . . . .
N4 N 1.4912(5) -0.3280(4) 0.9341(5) 0.070(2) Uani 1 1 d . . . . .
C1 C 0.4446(6) 0.7820(6) 0.1243(6) 0.077(3) Uani 1 1 d . . . . .
H1 H 0.4742 0.7450 0.1636 0.092 Uiso 1 1 calc R U . . .
C2 C 0.3606(6) 0.7751(6) 0.1254(6) 0.076(3) Uani 1 1 d . . . . .
H2 H 0.3331 0.7323 0.1625 0.091 Uiso 1 1 calc R U . . .
C3 C 0.3118(6) 0.8328(5) 0.0700(5) 0.064(2) Uani 1 1 d . . . . .
C4 C 0.3596(6) 0.8942(5) 0.0159(5) 0.060(2) Uani 1 1 d . . . . .
H4 H 0.3310 0.9359 -0.0208 0.072 Uiso 1 1 calc R U . . .
C5 C 0.4467(6) 0.8922(5) 0.0176(5) 0.066(2) Uani 1 1 d . . . . .
H5 H 0.4780 0.9311 -0.0210 0.079 Uiso 1 1 calc R U . . .
C6 C 0.2188(6) 0.8322(6) 0.0698(6) 0.072(3) Uani 1 1 d . . . . .
C7 C 0.1617(7) 0.8079(7) 0.1378(7) 0.088(3) Uani 1 1 d . . . . .
H7 H 0.1839 0.7900 0.1870 0.106 Uiso 0.5 1 calc R U P B 5
C8 C 0.0760(7) 0.8091(7) 0.1357(6) 0.081(3) Uani 1 1 d . . . . .
H8 H 0.0400 0.7906 0.1834 0.098 Uiso 0.5 1 calc R U P C 5
C9 C 0.0384(6) 0.8362(6) 0.0668(6) 0.073(3) Uani 1 1 d . . . . .
C10 C 0.0932(6) 0.8590(5) -0.0019(6) 0.062(2) Uani 1 1 d . . . . .
H10 H 0.0703 0.8763 -0.0508 0.075 Uiso 0.5 1 calc R U P D 4
C11 C 0.1809(6) 0.8568(5) -0.0002(6) 0.063(2) Uani 1 1 d . . . . .
H11 H 0.2171 0.8726 -0.0484 0.076 Uiso 0.5 1 calc R U P E 4
C12 C -0.1881(6) 0.7691(6) 0.1057(7) 0.079(3) Uani 1 1 d . . . . .
H12 H -0.2171 0.7220 0.1335 0.095 Uiso 1 1 calc R U . . .
C13 C -0.1013(7) 0.7688(7) 0.1105(7) 0.093(3) Uani 1 1 d . . . . .
H13 H -0.0723 0.7243 0.1445 0.111 Uiso 1 1 calc R U . . .
C14 C -0.0564(6) 0.8339(6) 0.0655(6) 0.071(3) Uani 1 1 d . . . . .
C15 C -0.1015(6) 0.9004(5) 0.0184(5) 0.065(2) Uani 1 1 d . . . . .
H15 H -0.0729 0.9456 -0.0139 0.078 Uiso 1 1 calc R U . . .
C16 C -0.1912(6) 0.8974(6) 0.0209(5) 0.068(2) Uani 1 1 d . . . . .
H16 H -0.2231 0.9434 -0.0090 0.082 Uiso 1 1 calc R U . . .
C17 C 0.8118(7) -0.4003(6) 0.9682(6) 0.076(3) Uani 1 1 d . . . . .
H17 H 0.7840 -0.4467 0.9994 0.091 Uiso 1 1 calc R U . . .
C18 C 0.9004(6) -0.3992(6) 0.9701(7) 0.079(3) Uani 1 1 d . . . . .
H18 H 0.9306 -0.4436 1.0031 0.095 Uiso 1 1 calc R U . . .
C19 C 0.9438(7) -0.3353(7) 0.9253(6) 0.080(3) Uani 1 1 d . . . . .
C20 C 0.8963(7) -0.2763(7) 0.8804(6) 0.086(3) Uani 1 1 d . . . . .
H20 H 0.9239 -0.2322 0.8451 0.103 Uiso 1 1 calc R U . . .
C21 C 0.8098(7) -0.2775(7) 0.8836(7) 0.094(4) Uani 1 1 d . . . . .
H21 H 0.7785 -0.2304 0.8545 0.113 Uiso 1 1 calc R U . . .
C22 C 1.0382(6) -0.3332(6) 0.9260(6) 0.070(3) Uani 1 1 d . . . . .
C23 C 1.0761(6) -0.3627(6) 0.9958(6) 0.075(3) Uani 1 1 d . . . . .
H23 H 1.0419 -0.3854 1.0432 0.090 Uiso 1 1 calc R U . . .
C24 C 1.1629(7) -0.3585(6) 0.9952(6) 0.075(3) Uani 1 1 d . . . . .
H24 H 1.1862 -0.3779 1.0437 0.090 Uiso 1 1 calc R U . . .
C25 C 1.2209(6) -0.3274(6) 0.9278(6) 0.071(3) Uani 1 1 d . . . . .
C26 C 1.1797(7) -0.3032(7) 0.8584(7) 0.083(3) Uani 1 1 d . . . . .
C27 C 1.0935(6) -0.3056(6) 0.8606(6) 0.073(3) Uani 1 1 d . . . . .
C28 C 1.4434(6) -0.3848(5) 0.9819(6) 0.077(3) Uani 1 1 d . . . . .
H28 H 1.4713 -0.4266 1.0190 0.092 Uiso 1 1 calc R U . . .
C29 C 1.3597(6) -0.3861(5) 0.9806(6) 0.074(3) Uani 1 1 d . . . . .
H29 H 1.3306 -0.4284 1.0169 0.088 Uiso 1 1 calc R U . . .
C30 C 1.3124(6) -0.3290(5) 0.9292(5) 0.063(2) Uani 1 1 d . . . . .
C31 C 1.3614(6) -0.2677(5) 0.8809(5) 0.063(2) Uani 1 1 d . . . . .
H31 H 1.3339 -0.2234 0.8456 0.076 Uiso 1 1 calc R U . . .
C32 C 1.4472(6) -0.2708(6) 0.8837(6) 0.071(3) Uani 1 1 d . . . . .
H32 H 1.4784 -0.2298 0.8477 0.085 Uiso 1 1 calc R U . . .
C33 C 0.6276(5) -0.1335(5) 0.9000(5) 0.054(2) Uani 1 1 d . . . . .
C34 C 0.6302(7) -0.0852(6) 0.8182(6) 0.074(3) Uani 1 1 d . U . . .
C35' C 0.6521(16) -0.1240(16) 0.7603(15) 0.054(6) Uani 0.5 1 d . . P A 2
H35' H 0.6569 -0.1842 0.7676 0.065 Uiso 0.5 1 calc R U P A 2
C36' C 0.6692(15) -0.0742(12) 0.6844(11) 0.072(5) Uani 0.5 1 d . . P A 2
H36' H 0.6816 -0.1022 0.6401 0.086 Uiso 0.5 1 calc R U P A 2
C37' C 0.6687(13) 0.0093(11) 0.6715(10) 0.066(5) Uani 0.5 1 d . . P A 2
C38' C 0.6568(16) 0.0531(14) 0.7349(13) 0.075(6) Uani 0.5 1 d . U P A 2
H38' H 0.6572 0.1129 0.7261 0.090 Uiso 0.5 1 calc R U P A 2
C39' C 0.644(3) 0.006(2) 0.812(2) 0.061(10) Uani 0.5 1 d . U P A 2
H39' H 0.6448 0.0299 0.8578 0.073 Uiso 0.5 1 calc R U P A 2
C40' C 0.6918(12) 0.0554(10) 0.5895(10) 0.061(4) Uani 0.5 1 d . . P A 2
C41' C 0.6708(13) 0.0243(10) 0.5229(11) 0.069(5) Uani 0.5 1 d . . P A 2
H41' H 0.6396 -0.0239 0.5316 0.083 Uiso 0.5 1 calc R U P A 2
C42' C 0.6958(13) 0.0645(11) 0.4463(9) 0.066(5) Uani 0.5 1 d . . P A 2
C43' C 0.7401(12) 0.1350(10) 0.4321(9) 0.059(4) Uani 0.5 1 d . . P A 2
H43' H 0.7577 0.1615 0.3793 0.071 Uiso 0.5 1 calc R U P A 2
C44' C 0.7600(12) 0.1689(10) 0.4991(11) 0.067(5) Uani 0.5 1 d . . P A 2
C45' C 0.7375(13) 0.1241(11) 0.5719(12) 0.074(5) Uani 0.5 1 d . . P A 2
H45' H 0.7555 0.1423 0.6151 0.089 Uiso 0.5 1 calc R U P A 2
C46' C 0.6761(13) 0.0258(10) 0.3773(9) 0.060(5) Uani 0.5 1 d . . P A 2
C47' C 0.6875(12) -0.0599(10) 0.3842(9) 0.061(4) Uani 0.5 1 d . . P A 2
H47' H 0.7074 -0.0950 0.4299 0.073 Uiso 0.5 1 calc R U P A 2
C48' C 0.6686(11) -0.0950(9) 0.3209(9) 0.054(4) Uani 0.5 1 d . . P A 2
H48' H 0.6723 -0.1548 0.3246 0.065 Uiso 0.5 1 calc R U P A 2
C49' C 0.6453(15) -0.0429(12) 0.2556(10) 0.058(5) Uani 0.5 1 d . . P A 2
C50' C 0.6344(14) 0.0374(12) 0.2470(13) 0.060(5) Uani 0.5 1 d . . P A 2
H50' H 0.6174 0.0716 0.1997 0.072 Uiso 0.5 1 calc R U P A 2
C51' C 0.6489(13) 0.0741(11) 0.3121(9) 0.060(4) Uani 0.5 1 d . . P A 2
H51' H 0.6391 0.1339 0.3088 0.072 Uiso 0.5 1 calc R U P A 2
C52 C 0.6159(7) -0.0906(6) 0.1805(6) 0.083(3) Uani 1 1 d . . . . .
C53 C 0.6422(7) 0.5856(6) 0.8110(6) 0.077(3) Uani 1 1 d . . . . .
C54' C 0.6542(15) 0.5463(12) 0.7528(9) 0.049(5) Uani 0.5 1 d . . P A 2
C55' C 0.6452(17) 0.4601(13) 0.7564(14) 0.079(7) Uani 0.5 1 d . . P A 2
H55' H 0.6338 0.4254 0.8069 0.095 Uiso 0.5 1 calc R U P A 2
C56' C 0.6516(13) 0.4271(11) 0.6961(9) 0.062(5) Uani 0.5 1 d . . P A 2
H56' H 0.6344 0.3719 0.7015 0.075 Uiso 0.5 1 calc R U P A 2
C57' C 0.6850(12) 0.4709(13) 0.6172(10) 0.067(5) Uani 0.5 1 d . . P A 2
C58' C 0.6901(11) 0.5475(10) 0.6131(10) 0.055(4) Uani 0.5 1 d . . P A 2
H58' H 0.7007 0.5807 0.5618 0.066 Uiso 0.5 1 calc R U P A 2
C59' C 0.6816(11) 0.5896(13) 0.6789(11) 0.070(5) Uani 0.5 1 d . . P A 2
H59' H 0.6945 0.6466 0.6719 0.084 Uiso 0.5 1 calc R U P A 2
C60' C 0.6959(13) 0.4250(11) 0.5481(10) 0.064(5) Uani 0.5 1 d . . P A 2
C61' C 0.7488(15) 0.3399(11) 0.5467(11) 0.078(6) Uani 0.5 1 d . . P A 2
H61' H 0.7710 0.3094 0.5933 0.094 Uiso 0.5 1 calc R U P A 2
C62' C 0.7632(11) 0.3100(9) 0.4856(9) 0.054(4) Uani 0.5 1 d . . P A 2
C63' C 0.7409(12) 0.3571(10) 0.4109(10) 0.066(5) Uani 0.5 1 d . . P A 2
H63' H 0.7589 0.3355 0.3633 0.079 Uiso 0.5 1 calc R U P A 2
C64' C 0.6908(13) 0.4378(10) 0.4108(10) 0.067(5) Uani 0.5 1 d . . P A 2
C65' C 0.6754(13) 0.4685(10) 0.4769(10) 0.062(4) Uani 0.5 1 d . . P A 2
H65' H 0.6481 0.5248 0.4748 0.074 Uiso 0.5 1 calc R U P A 2
C66' C 0.6711(13) 0.4862(11) 0.3312(10) 0.069(5) Uani 0.5 1 d . . P A 2
C67' C 0.6542(14) 0.4496(10) 0.2689(11) 0.070(5) Uani 0.5 1 d . . P A 2
H67' H 0.6505 0.3903 0.2774 0.084 Uiso 0.5 1 calc R U P A 2
C68' C 0.6427(18) 0.4986(18) 0.1944(15) 0.098(9) Uani 0.5 1 d . . P A 2
H68' H 0.6402 0.4699 0.1522 0.117 Uiso 0.5 1 calc R U P A 2
C69' C 0.635(2) 0.5835(12) 0.1794(11) 0.063(7) Uani 0.5 1 d . . P A 2
C70' C 0.6579(15) 0.6262(15) 0.2415(14) 0.083(6) Uani 0.5 1 d . U P A 2
H70' H 0.6649 0.6850 0.2299 0.100 Uiso 0.5 1 calc R U P A 2
C71' C 0.6689(12) 0.5787(10) 0.3173(10) 0.061(4) Uani 0.5 1 d . . P A 2
H71' H 0.6749 0.6067 0.3592 0.073 Uiso 0.5 1 calc R U P A 2
C72 C 0.6283(6) 0.6327(6) 0.0970(6) 0.068(3) Uani 1 1 d . . . . .
F3 F 0.0274(6) 0.7894(9) 0.2093(6) 0.097(4) Uani 0.5 1 d . . P F 4
F3A F 0.2292(9) 0.8887(10) -0.0724(9) 0.119(5) Uani 0.5 1 d . . P G 3
F4 F 0.1923(6) 0.7864(7) 0.2095(6) 0.078(3) Uani 0.5 1 d . . P H 4
F4B F 0.0665(11) 0.8832(11) -0.0742(10) 0.141(6) Uani 0.5 1 d . . P I 3
O9 O 0.4427(8) 0.2683(6) 0.5153(7) 0.064(3) Uani 0.5 1 d . . P A 1
C35 C 0.6083(15) -0.1230(15) 0.7527(14) 0.050(5) Uani 0.5 1 d . . P A 1
H35 H 0.6041 -0.1822 0.7606 0.060 Uiso 0.5 1 calc R U P A 1
C36 C 0.5944(17) -0.0735(11) 0.6815(11) 0.077(6) Uani 0.5 1 d . . P A 1
H36 H 0.5892 -0.1018 0.6396 0.093 Uiso 0.5 1 calc R U P A 1
C37 C 0.5873(13) 0.0112(10) 0.6657(11) 0.064(5) Uani 0.5 1 d . . P A 1
C38 C 0.5974(17) 0.0528(13) 0.7280(11) 0.070(6) Uani 0.5 1 d . . P A 1
H38 H 0.5915 0.1129 0.7210 0.084 Uiso 0.5 1 calc R U P A 1
C39 C 0.616(2) 0.003(2) 0.800(2) 0.046(6) Uani 0.5 1 d . . P A 1
H39 H 0.6201 0.0327 0.8408 0.055 Uiso 0.5 1 calc R U P A 1
C40 C 0.5605(13) 0.0642(11) 0.5909(10) 0.066(5) Uani 0.5 1 d . . P A 1
C41 C 0.5811(13) 0.0283(10) 0.5216(10) 0.066(5) Uani 0.5 1 d . . P A 1
H41 H 0.6180 -0.0232 0.5212 0.079 Uiso 0.5 1 calc R U P A 1
C42 C 0.5437(12) 0.0728(10) 0.4499(9) 0.060(4) Uani 0.5 1 d . . P A 1
C43 C 0.5020(11) 0.1526(10) 0.4490(10) 0.059(4) Uani 0.5 1 d . . P A 1
H43 H 0.4814 0.1835 0.4019 0.071 Uiso 0.5 1 calc R U P A 1
C44 C 0.4893(13) 0.1899(12) 0.5182(10) 0.069(5) Uani 0.5 1 d . . P A 1
C45 C 0.5176(11) 0.1444(10) 0.5888(11) 0.063(4) Uani 0.5 1 d . . P A 1
H45 H 0.5070 0.1690 0.6352 0.076 Uiso 0.5 1 calc R U P A 1
C46 C 0.5636(13) 0.0328(10) 0.3778(10) 0.063(5) Uani 0.5 1 d . . P A 1
C47 C 0.5517(15) -0.0578(13) 0.3865(14) 0.089(6) Uani 0.5 1 d . . P A 1
H47 H 0.5286 -0.0887 0.4358 0.106 Uiso 0.5 1 calc R U P A 1
C48 C 0.5743(14) -0.0951(10) 0.3229(9) 0.068(5) Uani 0.5 1 d . . P A 1
H48 H 0.5798 -0.1552 0.3293 0.082 Uiso 0.5 1 calc R U P A 1
C49 C 0.5898(17) -0.0476(12) 0.2488(12) 0.069(5) Uani 0.5 1 d . . P A 1
C50 C 0.5848(16) 0.0383(14) 0.2390(14) 0.069(6) Uani 0.5 1 d . . P A 1
H50 H 0.5907 0.0709 0.1872 0.083 Uiso 0.5 1 calc R U P A 1
C51 C 0.5711(13) 0.0794(9) 0.3046(10) 0.062(5) Uani 0.5 1 d . . P A 1
H51 H 0.5671 0.1395 0.2973 0.074 Uiso 0.5 1 calc R U P A 1
C59 C 0.6461(16) 0.5788(11) 0.6600(13) 0.132(8) Uani 0.5 1 d G U P A 1
H59 H 0.6695 0.6318 0.6484 0.159 Uiso 0.5 1 calc R U P A 1
C54 C 0.6282(17) 0.5385(12) 0.7380(12) 0.123(12) Uani 0.5 1 d G U P A 1
C55 C 0.5940(15) 0.4610(12) 0.7549(7) 0.108(11) Uani 0.5 1 d G U P A 1
H55 H 0.5818 0.4335 0.8082 0.129 Uiso 0.5 1 calc R U P A 1
C56 C 0.5776(13) 0.4238(9) 0.6937(8) 0.099(8) Uani 0.5 1 d G U P A 1
H56 H 0.5542 0.3709 0.7052 0.119 Uiso 0.5 1 calc R U P A 1
C57 C 0.5954(13) 0.4641(11) 0.6156(7) 0.108(7) Uani 0.5 1 d G U P A 1
C58 C 0.6297(14) 0.5416(11) 0.5988(9) 0.129(7) Uani 0.5 1 d G U P A 1
H58 H 0.6418 0.5691 0.5454 0.155 Uiso 0.5 1 calc R U P A 1
C60 C 0.5635(13) 0.4321(10) 0.5528(10) 0.064(5) Uani 0.5 1 d . . P A 1
C61 C 0.5191(11) 0.3596(10) 0.5620(11) 0.064(5) Uani 0.5 1 d . . P A 1
H61 H 0.5049 0.3294 0.6141 0.077 Uiso 0.5 1 calc R U P A 1
C62 C 0.4972(10) 0.3324(8) 0.5055(8) 0.044(3) Uani 0.5 1 d . . P A 1
C63 C 0.5121(11) 0.3708(10) 0.4250(9) 0.055(4) Uani 0.5 1 d . . P A 1
H63 H 0.4927 0.3502 0.3838 0.066 Uiso 0.5 1 calc R U P A 1
C64 C 0.5610(13) 0.4464(9) 0.4104(9) 0.062(5) Uani 0.5 1 d . . P A 1
C65 C 0.5860(13) 0.4702(9) 0.4723(9) 0.062(5) Uani 0.5 1 d . . P A 1
H65 H 0.6212 0.5156 0.4619 0.074 Uiso 0.5 1 calc R U P A 1
C66 C 0.5779(9) 0.4926(6) 0.3267(5) 0.063(4) Uani 0.5 1 d G U P A 1
C67 C 0.5830(9) 0.4506(6) 0.2633(7) 0.064(5) Uani 0.5 1 d G U P A 1
H67 H 0.5741 0.3923 0.2726 0.076 Uiso 0.5 1 calc R U P A 1
C68 C 0.6010(12) 0.4939(9) 0.1864(6) 0.067(5) Uani 0.5 1 d G U P A 1
H68 H 0.6044 0.4652 0.1431 0.081 Uiso 0.5 1 calc R U P A 1
C69 C 0.6140(14) 0.5792(9) 0.1729(6) 0.089(13) Uani 0.5 1 d G U P A 1
C70 C 0.6090(12) 0.6212(6) 0.2363(8) 0.073(5) Uani 0.5 1 d G U P A 1
H70 H 0.6179 0.6795 0.2270 0.087 Uiso 0.5 1 calc R U P A 1
C71 C 0.5909(9) 0.5779(6) 0.3132(6) 0.059(4) Uani 0.5 1 d G U P A 1
H71 H 0.5875 0.6066 0.3565 0.071 Uiso 0.5 1 calc R U P A 1

loop_
_atom_site_aniso_label
_atom_site_aniso_U_11
_atom_site_aniso_U_22
_atom_site_aniso_U_33
_atom_site_aniso_U_23
_atom_site_aniso_U_13
_atom_site_aniso_U_12
Co1 0.0631(8) 0.0507(7) 0.0617(8) 0.0097(6) -0.0191(6) -0.0146(6)
Co2 0.0690(8) 0.0533(7) 0.0638(8) 0.0107(6) -0.0200(6) -0.0154(6)
F1 0.101(5) 0.215(9) 0.079(4) 0.018(5) -0.028(4) -0.038(5)
F2 0.101(5) 0.169(7) 0.082(4) 0.009(4) -0.015(4) -0.047(5)
O1 0.083(4) 0.057(3) 0.065(4) 0.008(3) -0.027(3) -0.019(3)
O2 0.084(4) 0.049(3) 0.054(3) 0.000(3) -0.015(3) -0.020(3)
O3 0.095(5) 0.052(3) 0.066(4) 0.003(3) -0.009(3) -0.006(3)
O4 0.093(5) 0.047(3) 0.075(4) -0.002(3) -0.012(3) -0.006(3)
O5 0.095(5) 0.065(4) 0.072(4) 0.020(3) -0.023(3) -0.025(3)
O6 0.076(4) 0.059(4) 0.072(4) 0.019(3) -0.018(3) -0.018(3)
O7 0.096(5) 0.064(4) 0.076(4) 0.008(3) -0.008(4) -0.011(3)
O8 0.125(6) 0.060(4) 0.093(5) 0.011(4) -0.035(4) -0.029(4)
O9' 0.098(9) 0.033(5) 0.059(7) 0.006(5) -0.021(6) -0.019(6)
N1 0.077(5) 0.061(5) 0.099(6) 0.028(4) -0.021(5) -0.015(4)
N2 0.065(5) 0.063(4) 0.075(5) 0.016(4) -0.020(4) -0.019(4)
N3 0.059(5) 0.072(5) 0.084(5) 0.023(4) -0.022(4) -0.022(4)
N4 0.072(5) 0.048(4) 0.083(5) 0.013(4) -0.016(4) -0.011(3)
C1 0.067(6) 0.073(6) 0.080(6) 0.029(5) -0.027(5) -0.018(5)
C2 0.066(6) 0.064(6) 0.087(7) 0.025(5) -0.015(5) -0.019(5)
C3 0.068(6) 0.052(5) 0.073(6) 0.006(4) -0.019(5) -0.019(4)
C4 0.080(6) 0.056(5) 0.044(4) 0.004(4) -0.022(4) -0.008(4)
C5 0.065(6) 0.053(5) 0.073(6) 0.009(4) -0.009(5) -0.016(4)
C6 0.075(6) 0.058(5) 0.078(7) -0.004(5) -0.007(5) -0.007(5)
C7 0.085(8) 0.096(8) 0.080(7) 0.016(6) -0.021(6) -0.034(6)
C8 0.069(6) 0.106(8) 0.065(6) 0.009(5) -0.010(5) -0.026(6)
C9 0.054(5) 0.077(6) 0.087(7) 0.007(5) -0.023(5) -0.018(5)
C10 0.062(6) 0.053(5) 0.071(6) 0.002(4) -0.020(5) -0.010(4)
C11 0.063(6) 0.057(5) 0.066(6) -0.003(4) -0.010(5) -0.006(4)
C12 0.061(6) 0.068(6) 0.105(8) 0.006(5) -0.016(5) -0.017(5)
C13 0.064(7) 0.083(7) 0.121(9) 0.011(6) -0.015(6) -0.012(5)
C14 0.053(5) 0.065(6) 0.095(7) -0.005(5) -0.015(5) -0.013(4)
C15 0.070(6) 0.055(5) 0.069(6) -0.002(4) -0.010(5) -0.017(4)
C16 0.070(6) 0.062(5) 0.069(6) 0.005(4) -0.013(5) -0.014(4)
C17 0.080(7) 0.064(6) 0.081(7) 0.003(5) -0.022(5) -0.004(5)
C18 0.061(6) 0.068(6) 0.102(8) -0.001(5) -0.010(5) -0.009(5)
C19 0.068(6) 0.093(8) 0.080(7) -0.007(6) -0.023(5) -0.001(6)
C20 0.076(7) 0.089(7) 0.081(7) 0.028(6) -0.013(5) -0.028(6)
C21 0.076(7) 0.086(7) 0.102(8) 0.030(6) -0.018(6) -0.007(6)
C22 0.068(6) 0.066(6) 0.078(6) 0.001(5) -0.024(5) -0.019(5)
C23 0.065(6) 0.076(6) 0.082(7) 0.002(5) -0.013(5) -0.019(5)
C24 0.079(7) 0.074(6) 0.074(6) -0.005(5) -0.020(5) -0.011(5)
C25 0.067(6) 0.055(5) 0.086(7) 0.001(5) -0.009(5) -0.007(4)
C26 0.077(7) 0.086(7) 0.090(8) -0.012(6) -0.020(6) -0.019(6)
C27 0.063(6) 0.079(6) 0.078(7) -0.009(5) -0.015(5) -0.007(5)
C28 0.070(6) 0.048(5) 0.106(8) 0.018(5) -0.025(5) -0.015(4)
C29 0.072(6) 0.044(5) 0.103(8) 0.003(5) -0.021(5) -0.014(4)
C30 0.065(6) 0.056(5) 0.069(6) -0.007(4) -0.012(4) -0.013(4)
C31 0.082(7) 0.047(5) 0.060(5) 0.002(4) -0.021(5) -0.006(4)
C32 0.073(6) 0.063(6) 0.072(6) 0.015(5) -0.021(5) -0.017(5)
C33 0.058(5) 0.046(4) 0.057(5) 0.006(4) -0.016(4) -0.011(4)
C34 0.091(7) 0.051(5) 0.071(6) 0.013(5) -0.007(5) -0.013(5)
C35' 0.089(19) 0.032(9) 0.042(11) -0.001(7) -0.016(13) -0.016(13)
C36' 0.095(16) 0.062(12) 0.053(11) -0.002(8) 0.007(11) -0.022(11)
C37' 0.088(14) 0.050(10) 0.056(11) 0.011(8) -0.014(10) -0.014(9)
C38' 0.095(17) 0.059(11) 0.068(12) 0.004(9) -0.018(13) -0.018(12)
C39' 0.12(3) 0.036(9) 0.038(11) -0.012(8) -0.025(15) -0.009(16)
C40' 0.088(13) 0.047(9) 0.052(9) 0.001(7) -0.028(9) -0.016(8)
C41' 0.092(14) 0.046(9) 0.072(12) 0.001(8) -0.019(10) -0.023(9)
C42' 0.099(14) 0.055(10) 0.041(9) -0.008(8) 0.002(9) -0.014(9)
C43' 0.089(13) 0.044(9) 0.042(9) -0.003(7) -0.009(8) -0.005(8)
C44' 0.084(13) 0.047(9) 0.066(11) 0.010(8) -0.029(9) -0.003(9)
C45' 0.101(15) 0.053(10) 0.074(12) 0.006(9) -0.029(11) -0.028(10)
C46' 0.105(14) 0.043(8) 0.041(8) -0.006(7) -0.014(8) -0.034(9)
C47' 0.094(13) 0.050(9) 0.038(8) 0.004(7) -0.022(8) -0.008(9)
C48' 0.081(12) 0.040(8) 0.043(8) -0.001(7) -0.018(8) -0.012(8)
C49' 0.092(15) 0.056(11) 0.034(8) -0.007(7) -0.021(10) -0.024(11)
C50' 0.066(13) 0.042(10) 0.074(13) 0.005(8) -0.025(11) -0.016(10)
C51' 0.086(13) 0.055(10) 0.035(8) 0.000(7) -0.023(8) 0.006(9)
C52 0.108(8) 0.059(6) 0.066(6) 0.020(5) 0.007(6) -0.017(5)
C53 0.080(7) 0.070(6) 0.073(7) 0.012(5) -0.009(5) -0.013(5)
C54' 0.090(14) 0.040(9) 0.023(7) 0.000(6) -0.021(8) -0.024(9)
C55' 0.11(2) 0.042(11) 0.070(14) 0.026(10) -0.014(12) -0.010(11)
C56' 0.106(15) 0.049(9) 0.035(8) -0.004(7) -0.008(9) -0.029(10)
C57' 0.074(12) 0.090(14) 0.040(9) -0.016(9) -0.008(8) -0.010(10)
C58' 0.063(11) 0.039(8) 0.058(10) 0.001(7) -0.021(8) 0.009(7)
C59' 0.054(11) 0.082(13) 0.069(12) 0.019(10) -0.028(9) -0.017(9)
C60' 0.093(13) 0.054(10) 0.050(9) -0.014(8) -0.029(9) -0.003(9)
C61' 0.140(18) 0.045(9) 0.064(12) -0.004(8) -0.041(12) -0.036(11)
C62' 0.073(11) 0.039(8) 0.051(9) -0.017(7) -0.010(8) 0.005(7)
C63' 0.099(14) 0.046(9) 0.045(9) 0.002(7) 0.008(9) -0.015(9)
C64' 0.101(15) 0.044(9) 0.052(10) 0.006(8) -0.009(9) -0.014(9)
C65' 0.088(13) 0.045(9) 0.049(10) 0.000(7) -0.010(9) -0.008(9)
C66' 0.094(14) 0.052(10) 0.051(10) 0.013(8) -0.016(9) 0.003(9)
C67' 0.111(17) 0.032(8) 0.070(12) -0.010(8) -0.022(12) -0.012(10)
C68' 0.13(3) 0.094(18) 0.080(16) -0.036(14) -0.008(15) -0.026(17)
C69' 0.120(19) 0.031(10) 0.032(10) -0.003(8) -0.003(12) 0.001(12)
C70' 0.083(10) 0.077(9) 0.092(10) -0.015(8) -0.017(8) -0.007(8)
C71' 0.089(13) 0.046(9) 0.047(9) 0.008(7) -0.023(9) -0.012(9)
C72 0.062(6) 0.055(5) 0.075(6) 0.013(5) -0.001(5) -0.008(4)
F3 0.051(6) 0.162(12) 0.067(7) 0.028(7) -0.010(5) -0.037(7)
F3A 0.114(11) 0.131(12) 0.118(11) -0.026(9) -0.032(9) -0.009(9)
F4 0.052(6) 0.120(9) 0.058(6) 0.014(6) -0.017(5) -0.026(6)
F4B 0.148(14) 0.147(14) 0.130(13) -0.021(11) -0.051(11) 0.011(11)
O9 0.098(9) 0.024(5) 0.071(7) 0.003(5) -0.035(6) 0.004(5)
C35 0.082(17) 0.030(8) 0.036(10) 0.000(7) -0.008(12) -0.005(12)
C36 0.13(2) 0.048(10) 0.050(11) 0.004(8) -0.021(12) -0.016(12)
C37 0.088(14) 0.043(9) 0.072(12) -0.018(8) -0.022(10) -0.019(9)
C38 0.119(19) 0.050(10) 0.044(10) 0.000(8) -0.021(12) -0.016(13)
C39 0.072(17) 0.036(11) 0.033(13) 0.004(9) -0.027(9) -0.006(10)
C40 0.104(15) 0.052(10) 0.049(10) -0.007(8) -0.016(9) -0.026(10)
C41 0.087(14) 0.045(9) 0.067(11) -0.002(8) -0.023(10) -0.011(9)
C42 0.081(12) 0.057(10) 0.042(8) -0.002(7) -0.002(8) -0.025(9)
C43 0.073(11) 0.044(9) 0.051(10) 0.013(7) -0.011(8) -0.003(8)
C44 0.086(13) 0.074(12) 0.048(10) 0.014(9) -0.013(9) -0.037(10)
C45 0.071(11) 0.049(9) 0.073(12) -0.007(8) -0.028(9) -0.008(8)
C46 0.102(14) 0.038(8) 0.051(9) -0.007(7) -0.012(9) -0.009(8)
C47 0.098(16) 0.067(13) 0.092(16) 0.006(11) -0.005(12) -0.016(11)
C48 0.128(18) 0.036(8) 0.040(9) -0.003(7) -0.012(10) -0.014(9)
C49 0.105(18) 0.047(10) 0.052(11) 0.002(8) -0.015(12) -0.006(12)
C50 0.085(16) 0.062(12) 0.069(13) -0.017(10) -0.017(13) -0.024(13)
C51 0.093(14) 0.031(8) 0.057(10) 0.001(7) -0.018(10) 0.009(8)
C59 0.136(10) 0.131(9) 0.128(9) -0.018(5) -0.016(5) -0.020(5)
C54 0.18(3) 0.061(15) 0.140(11) 0.025(13) -0.10(2) -0.039(16)
C55 0.16(3) 0.088(17) 0.099(12) -0.045(12) -0.027(19) -0.05(2)
C56 0.15(2) 0.110(17) 0.054(9) -0.014(9) -0.034(13) -0.048(16)
C57 0.13(2) 0.113(16) 0.075(10) 0.029(11) -0.028(14) -0.034(15)
C58 0.135(9) 0.122(8) 0.130(8) -0.015(5) -0.014(5) -0.025(5)
C60 0.101(14) 0.046(9) 0.050(9) 0.002(7) -0.027(9) -0.020(9)
C61 0.065(11) 0.053(10) 0.070(11) 0.011(8) -0.020(9) -0.010(8)
C62 0.067(10) 0.036(7) 0.031(7) -0.004(6) -0.009(7) -0.016(7)
C63 0.082(12) 0.045(8) 0.041(8) -0.013(7) -0.014(8) -0.007(8)
C64 0.104(14) 0.038(8) 0.040(9) -0.001(7) -0.008(9) -0.005(8)
C65 0.110(15) 0.033(8) 0.040(8) 0.001(6) -0.018(9) -0.002(8)
C66 0.082(12) 0.045(7) 0.063(8) 0.002(6) -0.020(9) -0.015(8)
C67 0.097(14) 0.035(8) 0.056(8) 0.005(6) -0.003(10) -0.023(9)
C68 0.072(10) 0.058(7) 0.063(7) 0.006(6) -0.004(7) -0.010(7)
C69 0.15(3) 0.050(13) 0.056(11) 0.007(10) 0.015(18) -0.021(18)
C70 0.080(9) 0.063(7) 0.070(8) 0.003(6) -0.010(8) -0.012(8)
C71 0.089(13) 0.041(7) 0.051(7) -0.005(6) -0.023(9) -0.007(8)

loop_
_atom_type_symbol
_atom_type_description
_atom_type_scat_dispersion_real
_atom_type_scat_dispersion_imag
_atom_type_scat_source
C C 0.0148 0.0070 'International Tables Vol C Tables 4.2.6.8 and 6.1.1.4'
H H 0.0000 0.0000 'International Tables Vol C Tables 4.2.6.8 and 6.1.1.4'
Co Co -0.6671 2.8827 'International Tables Vol C Tables 4.2.6.8 and 6.1.1.4'
F F 0.0583 0.0400 'International Tables Vol C Tables 4.2.6.8 and 6.1.1.4'
N N 0.0253 0.0136 'International Tables Vol C Tables 4.2.6.8 and 6.1.1.4'
O O 0.0412 0.0250 'International Tables Vol C Tables 4.2.6.8 and 6.1.1.4'

loop_
_geom_angle_atom_site_label_1
_geom_angle_atom_site_label_2
_geom_angle_atom_site_label_3
_geom_angle
_geom_angle_site_symmetry_1
_geom_angle_site_symmetry_3
_geom_angle_publ_flag
O1 Co1 O6 117.5(3) . 1_564 ?
O1 Co1 N1 91.0(3) . . ?
O6 Co1 N1 91.4(3) 1_564 . ?
O1 Co1 N2 87.9(3) . 1_655 ?
O6 Co1 N2 87.9(3) 1_564 1_655 ?
N1 Co1 N2 178.2(3) . 1_655 ?
O1 Co1 O3 150.2(2) . 1_565 ?
O6 Co1 O3 91.7(3) 1_564 1_565 ?
N1 Co1 O3 94.4(3) . 1_565 ?
N2 Co1 O3 87.3(3) 1_655 1_565 ?
O1 Co1 O4 90.6(2) . 1_565 ?
O6 Co1 O4 151.6(3) 1_564 1_565 ?
N1 Co1 O4 91.4(3) . 1_565 ?
N2 Co1 O4 90.0(3) 1_655 1_565 ?
O3 Co1 O4 60.0(2) 1_565 1_565 ?
O1 Co1 C52 120.3(3) . 1_565 ?
O6 Co1 C52 121.7(3) 1_564 1_565 ?
N1 Co1 C52 94.9(4) . 1_565 ?
N2 Co1 C52 86.9(4) 1_655 1_565 ?
O3 Co1 C52 30.1(2) 1_565 1_565 ?
O4 Co1 C52 30.0(2) 1_565 1_565 ?
O5 Co2 O2 120.8(3) . 1_546 ?
O5 Co2 N3 91.0(3) . . ?
O2 Co2 N3 90.7(3) 1_546 . ?
O5 Co2 N4 86.3(3) . 1_455 ?
O2 Co2 N4 89.4(3) 1_546 1_455 ?
N3 Co2 N4 177.0(3) . 1_455 ?
O5 Co2 O8 89.1(3) . 1_545 ?
O2 Co2 O8 150.1(3) 1_546 1_545 ?
N3 Co2 O8 90.0(3) . 1_545 ?
N4 Co2 O8 91.5(3) 1_455 1_545 ?
O5 Co2 O7 148.8(3) . 1_545 ?
O2 Co2 O7 89.9(2) 1_546 1_545 ?
N3 Co2 O7 94.5(3) . 1_545 ?
N4 Co2 O7 88.5(3) 1_455 1_545 ?
O8 Co2 O7 60.3(2) 1_545 1_545 ?
C72 O1 Co1 161.4(6) . . ?
C72 O2 Co2 118.8(5) . 1_564 ?
C52 O3 Co1 86.5(6) . 1_545 ?
C52 O4 Co1 86.4(6) . 1_545 ?
C33 O5 Co2 165.1(6) . . ?
C33 O6 Co1 119.2(5) . 1_546 ?
C53 O7 Co2 91.4(6) . 1_565 ?
C53 O8 Co2 93.2(6) . 1_565 ?
C44' O9' C62' 110.0(14) . . ?
C1 N1 C5 116.5(8) . . ?
C1 N1 Co1 122.3(6) . . ?
C5 N1 Co1 121.2(6) . . ?
C16 N2 C12 118.0(8) . . ?
C16 N2 Co1 121.6(6) . 1_455 ?
C12 N2 Co1 120.3(6) . 1_455 ?
C17 N3 C21 114.2(8) . . ?
C17 N3 Co2 123.2(6) . . ?
C21 N3 Co2 122.4(7) . . ?
C28 N4 C32 114.6(8) . . ?
C28 N4 Co2 122.5(6) . 1_655 ?
C32 N4 Co2 122.5(6) . 1_655 ?
C2 C1 N1 125.0(8) . . ?
C2 C1 H1 117.5 . . ?
N1 C1 H1 117.5 . . ?
C1 C2 C3 119.7(8) . . ?
C1 C2 H2 120.2 . . ?
C3 C2 H2 120.2 . . ?
C4 C3 C2 115.7(8) . . ?
C4 C3 C6 121.2(8) . . ?
C2 C3 C6 123.1(8) . . ?
C5 C4 C3 119.5(8) . . ?
C5 C4 H4 120.3 . . ?
C3 C4 H4 120.3 . . ?
N1 C5 C4 123.6(8) . . ?
N1 C5 H5 118.2 . . ?
C4 C5 H5 118.2 . . ?
C7 C6 C11 115.3(9) . . ?
C7 C6 C3 123.3(9) . . ?
C11 C6 C3 121.4(9) . . ?
C8 C7 F4 118.6(10) . . ?
C8 C7 C6 121.9(10) . . ?
F4 C7 C6 119.4(10) . . ?
C8 C7 H7 119.1 . . ?
C6 C7 H7 119.1 . . ?
C7 C8 C9 122.6(9) . . ?
C7 C8 F3 114.6(10) . . ?
C9 C8 F3 122.5(10) . . ?
C7 C8 H8 118.7 . . ?
C9 C8 H8 118.7 . . ?
C10 C9 C8 117.0(8) . . ?
C10 C9 C14 121.2(9) . . ?
C8 C9 C14 121.5(9) . . ?
F4B C10 C11 115.7(11) . . ?
F4B C10 C9 123.9(11) . . ?
C11 C10 C9 120.4(9) . . ?
C11 C10 H10 119.8 . . ?
C9 C10 H10 119.8 . . ?
C10 C11 C6 122.7(9) . . ?
C10 C11 F3A 115.4(10) . . ?
C6 C11 F3A 121.7(10) . . ?
C10 C11 H11 118.7 . . ?
C6 C11 H11 118.7 . . ?
N2 C12 C13 122.3(9) . . ?
N2 C12 H12 118.8 . . ?
C13 C12 H12 118.8 . . ?
C12 C13 C14 119.6(10) . . ?
C12 C13 H13 120.2 . . ?
C14 C13 H13 120.2 . . ?
C13 C14 C15 119.0(9) . . ?
C13 C14 C9 122.1(9) . . ?
C15 C14 C9 118.9(8) . . ?
C14 C15 C16 117.1(8) . . ?
C14 C15 H15 121.4 . . ?
C16 C15 H15 121.4 . . ?
N2 C16 C15 123.8(8) . . ?
N2 C16 H16 118.1 . . ?
C15 C16 H16 118.1 . . ?
N3 C17 C18 123.1(9) . . ?
N3 C17 H17 118.4 . . ?
C18 C17 H17 118.4 . . ?
C19 C18 C17 121.0(10) . . ?
C19 C18 H18 119.5 . . ?
C17 C18 H18 119.5 . . ?
C20 C19 C18 115.3(10) . . ?
C20 C19 C22 122.9(10) . . ?
C18 C19 C22 121.8(9) . . ?
C19 C20 C21 121.7(9) . . ?
C19 C20 H20 119.1 . . ?
C21 C20 H20 119.1 . . ?
N3 C21 C20 124.4(9) . . ?
N3 C21 H21 117.8 . . ?
C20 C21 H21 117.8 . . ?
C27 C22 C23 115.7(9) . . ?
C27 C22 C19 123.5(9) . . ?
C23 C22 C19 120.7(9) . . ?
C24 C23 C22 119.6(9) . . ?
C24 C23 H23 120.2 . . ?
C22 C23 H23 120.2 . . ?
C23 C24 C25 125.2(9) . . ?
C23 C24 H24 117.4 . . ?
C25 C24 H24 117.4 . . ?
C26 C25 C24 112.4(9) . . ?
C26 C25 C30 124.3(9) . . ?
C24 C25 C30 123.0(9) . . ?
C27 C26 F2 119.4(10) . . ?
C27 C26 C25 121.4(10) . . ?
F2 C26 C25 119.1(9) . . ?
C26 C27 C22 125.5(10) . . ?
C26 C27 F1 114.7(9) . . ?
C22 C27 F1 119.7(9) . . ?
C29 C28 N4 123.9(9) . . ?
C29 C28 H28 118.1 . . ?
N4 C28 H28 118.1 . . ?
C28 C29 C30 123.3(9) . . ?
C28 C29 H29 118.4 . . ?
C30 C29 H29 118.4 . . ?
C29 C30 C31 113.1(8) . . ?
C29 C30 C25 124.5(8) . . ?
C31 C30 C25 122.2(8) . . ?
C32 C31 C30 120.8(8) . . ?
C32 C31 H31 119.6 . . ?
C30 C31 H31 119.6 . . ?
N4 C32 C31 124.2(8) . . ?
N4 C32 H32 117.9 . . ?
C31 C32 H32 117.9 . . ?
O6 C33 O5 125.2(7) . . ?
O6 C33 C34 119.4(8) . . ?
O5 C33 C34 115.4(8) . . ?
C35' C34 C33 119.6(14) . . ?
C39 C34 C33 123.8(16) . . ?
C39 C34 C35 109.6(15) . . ?
C33 C34 C35 121.4(11) . . ?
C35' C34 C39' 122(2) . . ?
C33 C34 C39' 112.9(16) . . ?
C34 C35' C36' 117(2) . . ?
C34 C35' H35' 121.3 . . ?
C36' C35' H35' 121.3 . . ?
C37' C36' C35' 124(2) . . ?
C37' C36' H36' 118.1 . . ?
C35' C36' H36' 118.1 . . ?
C36' C37' C38' 120.5(17) . . ?
C36' C37' C40' 119.4(18) . . ?
C38' C37' C40' 119.7(16) . . ?
C37' C38' C39' 118(2) . . ?
C37' C38' H38' 121.0 . . ?
C39' C38' H38' 121.0 . . ?
C38' C39' C34 116(3) . . ?
C38' C39' H39' 122.1 . . ?
C34 C39' H39' 122.1 . . ?
C45' C40' C41' 116.1(16) . . ?
C45' C40' C37' 123.6(16) . . ?
C41' C40' C37' 120.1(15) . . ?
C42' C41' C40' 120.4(15) . . ?
C42' C41' H41' 119.8 . . ?
C40' C41' H41' 119.8 . . ?
C43' C42' C41' 121.0(16) . . ?
C43' C42' C46' 120.8(14) . . ?
C41' C42' C46' 118.2(15) . . ?
C42' C43' C44' 119.5(15) . . ?
C42' C43' H43' 120.3 . . ?
C44' C43' H43' 120.3 . . ?
C45' C44' O9' 125.5(16) . . ?
C45' C44' C43' 116.2(16) . . ?
O9' C44' C43' 117.2(15) . . ?
C44' C45' C40' 126.6(18) . . ?
C44' C45' H45' 116.7 . . ?
C40' C45' H45' 116.7 . . ?
C51' C46' C47' 120.2(15) . . ?
C51' C46' C42' 121.9(15) . . ?
C47' C46' C42' 117.9(14) . . ?
C46' C47' C48' 117.6(14) . . ?
C46' C47' H47' 121.2 . . ?
C48' C47' H47' 121.2 . . ?
C49' C48' C47' 119.2(15) . . ?
C49' C48' H48' 120.4 . . ?
C47' C48' H48' 120.4 . . ?
C50' C49' C48' 124.7(18) . . ?
C50' C49' C52 117.7(16) . . ?
C48' C49' C52 117.1(14) . . ?
C49' C50' C51' 116.9(18) . . ?
C49' C50' H50' 121.6 . . ?
C51' C50' H50' 121.6 . . ?
C46' C51' C50' 121.3(16) . . ?
C46' C51' H51' 119.4 . . ?
C50' C51' H51' 119.4 . . ?
O4 C52 O3 126.8(11) . . ?
O4 C52 C49 114.3(10) . . ?
O3 C52 C49 116.4(11) . . ?
O4 C52 C49' 116.3(10) . . ?
O3 C52 C49' 115.3(10) . . ?
O4 C52 Co1 63.6(6) . 1_545 ?
O3 C52 Co1 63.5(6) . 1_545 ?
C49 C52 Co1 168.4(13) . 1_545 ?
C49' C52 Co1 160.9(10) . 1_545 ?
C54' C53 O8 123.2(11) . . ?
C54' C53 O7 121.2(11) . . ?
O8 C53 O7 115.0(10) . . ?
O8 C53 C54 123.5(11) . . ?
O7 C53 C54 120.8(11) . . ?
C53 C54' C59' 118.5(16) . . ?
C53 C54' C55' 126.3(16) . . ?
C59' C54' C55' 115.2(18) . . ?
C56' C55' C54' 122.8(17) . . ?
C56' C55' H55' 118.6 . . ?
C54' C55' H55' 118.6 . . ?
C55' C56' C57' 122.2(17) . . ?
C55' C56' H56' 118.9 . . ?
C57' C56' H56' 118.9 . . ?
C58' C57' C56' 114.2(17) . . ?
C58' C57' C60' 125.9(17) . . ?
C56' C57' C60' 119.1(17) . . ?
C57' C58' C59' 125.3(17) . . ?
C57' C58' H58' 117.3 . . ?
C59' C58' H58' 117.3 . . ?
C54' C59' C58' 118.6(17) . . ?
C54' C59' H59' 120.7 . . ?
C58' C59' H59' 120.7 . . ?
C65' C60' C57' 119.1(16) . . ?
C65' C60' C61' 115.8(16) . . ?
C57' C60' C61' 123.3(15) . . ?
C62' C61' C60' 120.2(17) . . ?
C62' C61' H61' 119.9 . . ?
C60' C61' H61' 119.9 . . ?
C61' C62' O9' 121.5(16) . . ?
C61' C62' C63' 122.6(16) . . ?
O9' C62' C63' 115.3(14) . . ?
C64' C63' C62' 117.7(15) . . ?
C64' C63' H63' 121.2 . . ?
C62' C63' H63' 121.2 . . ?
C65' C64' C63' 118.4(16) . . ?
C65' C64' C66' 124.9(16) . . ?
C63' C64' C66' 116.1(16) . . ?
C64' C65' C60' 124.5(17) . . ?
C64' C65' H65' 117.8 . . ?
C60' C65' H65' 117.8 . . ?
C67' C66' C71' 117.2(14) . . ?
C67' C66' C64' 125.0(16) . . ?
C71' C66' C64' 117.8(16) . . ?
C66' C67' C68' 121.5(17) . . ?
C66' C67' H67' 119.2 . . ?
C68' C67' H67' 119.2 . . ?
C69' C68' C67' 124(2) . . ?
C69' C68' H68' 118.1 . . ?
C67' C68' H68' 118.1 . . ?
C68' C69' C70' 117(2) . . ?
C68' C69' C72 121.4(19) . . ?
C70' C69' C72 119.9(17) . . ?
C71' C70' C69' 119.8(19) . . ?
C71' C70' H70' 120.1 . . ?
C69' C70' H70' 120.1 . . ?
C70' C71' C66' 119.7(17) . . ?
C70' C71' H71' 120.1 . . ?
C66' C71' H71' 120.1 . . ?
O1 C72 O2 122.1(8) . . ?
O1 C72 C69 125.8(11) . . ?
O2 C72 C69 112.0(9) . . ?
O1 C72 C69' 116.1(13) . . ?
O2 C72 C69' 120.9(11) . . ?
C44 O9 C62 111.4(13) . . ?
C36 C35 C34 120.9(19) . . ?
C36 C35 H35 119.6 . . ?
C34 C35 H35 119.6 . . ?
C37 C36 C35 126(2) . . ?
C37 C36 H36 117.1 . . ?
C35 C36 H36 117.1 . . ?
C36 C37 C38 116.7(17) . . ?
C36 C37 C40 124.7(16) . . ?
C38 C37 C40 118.3(15) . . ?
C39 C38 C37 118(2) . . ?
C39 C38 H38 120.9 . . ?
C37 C38 H38 120.9 . . ?
C34 C39 C38 128(3) . . ?
C34 C39 H39 116.0 . . ?
C38 C39 H39 116.0 . . ?
C45 C40 C41 120.9(16) . . ?
C45 C40 C37 122.1(16) . . ?
C41 C40 C37 117.0(16) . . ?
C45 C40 C47 70.3(13) . 2_656 ?
C41 C40 C47 102.3(15) . 2_656 ?
C37 C40 C47 97.9(14) . 2_656 ?
C40 C41 C42 118.3(17) . . ?
C40 C41 H41 120.9 . . ?
C42 C41 H41 120.9 . . ?
C43 C42 C41 119.1(15) . . ?
C43 C42 C46 122.6(15) . . ?
C41 C42 C46 117.8(16) . . ?
C42 C43 C44 120.4(15) . . ?
C42 C43 H43 119.8 . . ?
C44 C43 H43 119.8 . . ?
O9 C44 C45 121.3(17) . . ?
O9 C44 C43 118.0(14) . . ?
C45 C44 C43 120.5(18) . . ?
C40 C45 C44 120.1(18) . . ?
C40 C45 C47 64.6(12) . 2_656 ?
C44 C45 C47 101.8(14) . 2_656 ?
C40 C45 H45 120.0 . . ?
C44 C45 H45 120.0 . . ?
C47 C45 H45 102.9 2_656 . ?
C51 C46 C47 118.0(17) . . ?
C51 C46 C42 121.9(14) . . ?
C47 C46 C42 118.0(15) . . ?
C48 C47 C46 118.1(18) . . ?
C48 C47 H47 120.9 . . ?
C46 C47 H47 120.9 . . ?
C47 C48 C49 120.8(17) . . ?
C47 C48 H48 119.6 . . ?
C49 C48 H48 119.6 . . ?
C50 C49 C48 120(2) . . ?
C50 C49 C52 120.3(17) . . ?
C48 C49 C52 119.4(16) . . ?
C49 C50 C51 121(2) . . ?
C49 C50 H50 119.6 . . ?
C51 C50 H50 119.6 . . ?
C46 C51 C50 119.3(16) . . ?
C46 C51 H51 120.3 . . ?
C50 C51 H51 120.3 . . ?
C54 C59 C58 120.0 . . ?
C54 C59 H59 120.0 . . ?
C58 C59 H59 120.0 . . ?
C59 C54 C55 120.0 . . ?
C59 C54 C53 119.9(12) . . ?
C55 C54 C53 120.0(12) . . ?
C56 C55 C54 120.0 . . ?
C56 C55 H55 120.0 . . ?
C54 C55 H55 120.0 . . ?
C55 C56 C57 120.0 . . ?
C55 C56 H56 120.0 . . ?
C57 C56 H56 120.0 . . ?
C58 C57 C56 120.0 . . ?
C58 C57 C60 120.0(12) . . ?
C56 C57 C60 119.1(12) . . ?
C57 C58 C59 120.0 . . ?
C57 C58 H58 120.0 . . ?
C59 C58 H58 120.0 . . ?
C61 C60 C65 113.7(15) . . ?
C61 C60 C57 126.7(15) . . ?
C65 C60 C57 119.2(15) . . ?
C62 C61 C60 124.1(16) . . ?
C62 C61 H61 118.0 . . ?
C60 C61 H61 118.0 . . ?
C61 C62 O9 123.8(13) . . ?
C61 C62 C63 124.9(14) . . ?
O9 C62 C63 110.6(12) . . ?
C62 C63 C64 114.1(13) . . ?
C62 C63 H63 123.0 . . ?
C64 C63 H63 123.0 . . ?
C65 C64 C63 118.5(14) . . ?
C65 C64 C66 123.7(14) . . ?
C63 C64 C66 117.8(13) . . ?
C64 C65 C60 124.4(16) . . ?
C64 C65 H65 117.8 . . ?
C60 C65 H65 117.8 . . ?
C67 C66 C71 120.0 . . ?
C67 C66 C64 120.9(9) . . ?
C71 C66 C64 119.1(9) . . ?
C68 C67 C66 120.0 . . ?
C68 C67 H67 120.0 . . ?
C66 C67 H67 120.0 . . ?
C69 C68 C67 120.0 . . ?
C69 C68 H68 120.0 . . ?
C67 C68 H68 120.0 . . ?
C68 C69 C70 120.0 . . ?
C68 C69 C72 126.0(10) . . ?
C70 C69 C72 113.9(10) . . ?
C71 C70 C69 120.0 . . ?
C71 C70 H70 120.0 . . ?
C69 C70 H70 120.0 . . ?
C70 C71 C66 120.0 . . ?
C70 C71 H71 120.0 . . ?
C66 C71 H71 120.0 . . ?

loop_
_geom_bond_atom_site_label_1
_geom_bond_atom_site_label_2
_geom_bond_distance
_geom_bond_site_symmetry_2
_geom_bond_publ_flag
Co1 O1 2.029(6) . ?
Co1 O6 2.059(6) 1_564 ?
Co1 N1 2.140(8) . ?
Co1 N2 2.155(7) 1_655 ?
Co1 O3 2.180(6) 1_565 ?
Co1 O4 2.183(6) 1_565 ?
Co1 C52 2.432(12) 1_565 ?
Co2 O5 1.992(6) . ?
Co2 O2 2.041(5) 1_546 ?
Co2 N3 2.121(7) . ?
Co2 N4 2.140(8) 1_455 ?
Co2 O8 2.150(8) 1_545 ?
Co2 O7 2.180(7) 1_545 ?
F1 C27 1.386(11) . ?
F2 C26 1.375(12) . ?
O1 C72 1.256(10) . ?
O2 C72 1.263(11) . ?
O2 Co2 2.041(5) 1_564 ?
O3 C52 1.221(10) . ?
O3 Co1 2.180(6) 1_545 ?
O4 C52 1.218(10) . ?
O4 Co1 2.183(6) 1_545 ?
O5 C33 1.269(10) . ?
O6 C33 1.237(10) . ?
O6 Co1 2.059(6) 1_546 ?
O7 C53 1.297(11) . ?
O7 Co2 2.180(7) 1_565 ?
O8 C53 1.281(11) . ?
O8 Co2 2.150(8) 1_565 ?
O9' C44' 1.37(2) . ?
O9' C62' 1.380(18) . ?
N1 C1 1.354(11) . ?
N1 C5 1.359(11) . ?
N2 C16 1.329(10) . ?
N2 C12 1.352(11) . ?
N2 Co1 2.155(7) 1_455 ?
N3 C17 1.312(11) . ?
N3 C21 1.341(12) . ?
N4 C28 1.340(11) . ?
N4 C32 1.341(11) . ?
N4 Co2 2.140(8) 1_655 ?
C1 C2 1.336(12) . ?
C1 H1 0.9500 . ?
C2 C3 1.437(12) . ?
C2 H2 0.9500 . ?
C3 C4 1.432(11) . ?
C3 C6 1.462(13) . ?
C4 C5 1.369(12) . ?
C4 H4 0.9500 . ?
C5 H5 0.9500 . ?
C6 C7 1.395(13) . ?
C6 C11 1.399(13) . ?
C7 C8 1.349(13) . ?
C7 F4 1.369(13) . ?
C7 H7 0.9500 . ?
C8 C9 1.385(13) . ?
C8 F3 1.389(14) . ?
C8 H8 0.9500 . ?
C9 C10 1.380(13) . ?
C9 C14 1.497(12) . ?
C10 F4B 1.353(17) . ?
C10 C11 1.377(12) . ?
C10 H10 0.9500 . ?
C11 F3A 1.407(17) . ?
C11 H11 0.9500 . ?
C12 C13 1.377(13) . ?
C12 H12 0.9500 . ?
C13 C14 1.388(13) . ?
C13 H13 0.9500 . ?
C14 C15 1.399(12) . ?
C15 C16 1.407(12) . ?
C15 H15 0.9500 . ?
C16 H16 0.9500 . ?
C17 C18 1.397(13) . ?
C17 H17 0.9500 . ?
C18 C19 1.360(14) . ?
C18 H18 0.9500 . ?
C19 C20 1.332(13) . ?
C19 C22 1.489(13) . ?
C20 C21 1.353(14) . ?
C20 H20 0.9500 . ?
C21 H21 0.9500 . ?
C22 C27 1.359(13) . ?
C22 C23 1.404(13) . ?
C23 C24 1.371(13) . ?
C23 H23 0.9500 . ?
C24 C25 1.422(13) . ?
C24 H24 0.9500 . ?
C25 C26 1.418(14) . ?
C25 C30 1.437(12) . ?
C26 C27 1.353(13) . ?
C28 C29 1.319(12) . ?
C28 H28 0.9500 . ?
C29 C30 1.378(12) . ?
C29 H29 0.9500 . ?
C30 C31 1.401(11) . ?
C31 C32 1.348(12) . ?
C31 H31 0.9500 . ?
C32 H32 0.9500 . ?
C33 C34 1.480(12) . ?
C34 C35' 1.27(3) . ?
C34 C39 1.39(4) . ?
C34 C35 1.49(3) . ?
C34 C39' 1.49(4) . ?
C35' C36' 1.41(3) . ?
C35' H35' 0.9500 . ?
C36' C37' 1.32(2) . ?
C36' H36' 0.9500 . ?
C37' C38' 1.40(3) . ?
C37' C40' 1.49(2) . ?
C38' C39' 1.41(4) . ?
C38' H38' 0.9500 . ?
C39' H39' 0.9500 . ?
C40' C45' 1.36(2) . ?
C40' C41' 1.44(2) . ?
C41' C42' 1.39(2) . ?
C41' H41' 0.9500 . ?
C42' C43' 1.38(2) . ?
C42' C46' 1.54(2) . ?
C43' C44' 1.47(2) . ?
C43' H43' 0.9500 . ?
C44' C45' 1.35(2) . ?
C45' H45' 0.9500 . ?
C46' C51' 1.34(2) . ?
C46' C47' 1.36(2) . ?
C47' C48' 1.42(2) . ?
C47' H47' 0.9500 . ?
C48' C49' 1.34(2) . ?
C48' H48' 0.9500 . ?
C49' C50' 1.27(3) . ?
C49' C52 1.78(2) . ?
C50' C51' 1.43(3) . ?
C50' H50' 0.9500 . ?
C51' H51' 0.9500 . ?
C52 C49 1.47(2) . ?
C52 Co1 2.432(12) 1_545 ?
C53 C54' 1.274(18) . ?
C53 C54 1.655(17) . ?
C54' C59' 1.37(2) . ?
C54' C55' 1.41(2) . ?
C55' C56' 1.25(3) . ?
C55' H55' 0.9500 . ?
C56' C57' 1.47(2) . ?
C56' H56' 0.9500 . ?
C57' C58' 1.24(2) . ?
C57' C60' 1.51(2) . ?
C58' C59' 1.42(3) . ?
C58' H58' 0.9500 . ?
C59' H59' 0.9500 . ?
C60' C65' 1.36(2) . ?
C60' C61' 1.51(3) . ?
C61' C62' 1.23(2) . ?
C61' H61' 0.9500 . ?
C62' C63' 1.44(2) . ?
C63' C64' 1.43(2) . ?
C63' H63' 0.9500 . ?
C64' C65' 1.32(2) . ?
C64' C66' 1.51(2) . ?
C65' H65' 0.9500 . ?
C66' C67' 1.40(3) . ?
C66' C71' 1.46(2) . ?
C67' C68' 1.40(3) . ?
C67' H67' 0.9500 . ?
C68' C69' 1.34(3) . ?
C68' H68' 0.9500 . ?
C69' C70' 1.50(3) . ?
C69' C72 1.51(2) . ?
C70' C71' 1.41(3) . ?
C70' H70' 0.9500 . ?
C71' H71' 0.9500 . ?
C72 C69 1.433(12) . ?
O9 C44 1.37(2) . ?
O9 C62 1.399(17) . ?
C35 C36 1.37(3) . ?
C35 H35 0.9500 . ?
C36 C37 1.34(2) . ?
C36 H36 0.9500 . ?
C37 C38 1.42(3) . ?
C37 C40 1.49(2) . ?
C38 C39 1.39(3) . ?
C38 H38 0.9500 . ?
C39 H39 0.9500 . ?
C40 C45 1.38(2) . ?
C40 C41 1.41(2) . ?
C40 C47 1.76(3) 2_656 ?
C41 C42 1.47(2) . ?
C41 H41 0.9500 . ?
C42 C43 1.37(2) . ?
C42 C46 1.49(2) . ?
C43 C44 1.42(2) . ?
C43 H43 0.9500 . ?
C44 C45 1.41(2) . ?
C45 C47 1.83(3) 2_656 ?
C45 H45 0.9500 . ?
C46 C51 1.34(2) . ?
C46 C47 1.48(2) . ?
C47 C48 1.34(3) . ?
C47 H47 0.9500 . ?
C48 C49 1.37(2) . ?
C48 H48 0.9500 . ?
C49 C50 1.36(3) . ?
C50 C51 1.40(3) . ?
C50 H50 0.9500 . ?
C51 H51 0.9500 . ?
C59 C54 1.3900 . ?
C59 C58 1.3900 . ?
C59 H59 0.9500 . ?
C54 C55 1.3900 . ?
C55 C56 1.3900 . ?
C55 H55 0.9500 . ?
C56 C57 1.3900 . ?
C56 H56 0.9500 . ?
C57 C58 1.3900 . ?
C57 C60 1.47(2) . ?
C58 H58 0.9500 . ?
C60 C61 1.41(2) . ?
C60 C65 1.43(2) . ?
C61 C62 1.26(2) . ?
C61 H61 0.9500 . ?
C62 C63 1.413(19) . ?
C63 C64 1.49(2) . ?
C63 H63 0.9500 . ?
C64 C65 1.34(2) . ?
C64 C66 1.502(17) . ?
C65 H65 0.9500 . ?
C66 C67 1.3900 . ?
C66 C71 1.3900 . ?
C67 C68 1.3900 . ?
C67 H67 0.9500 . ?
C68 C69 1.3900 . ?
C68 H68 0.9500 . ?
C69 C70 1.3900 . ?
C70 C71 1.3900 . ?
C70 H70 0.9500 . ?
C71 H71 0.9500 . ?

loop_
_geom_torsion_atom_site_label_1
_geom_torsion_atom_site_label_2
_geom_torsion_atom_site_label_3
_geom_torsion_atom_site_label_4
_geom_torsion
_geom_torsion_site_symmetry_1
_geom_torsion_site_symmetry_2
_geom_torsion_site_symmetry_3
_geom_torsion_site_symmetry_4
_geom_torsion_publ_flag
C5 N1 C1 C2 2.5(17) . . . . ?
Co1 N1 C1 C2 -174.9(9) . . . . ?
N1 C1 C2 C3 -3.6(18) . . . . ?
C1 C2 C3 C4 0.8(15) . . . . ?
C1 C2 C3 C6 -177.0(10) . . . . ?
C2 C3 C4 C5 2.8(13) . . . . ?
C6 C3 C4 C5 -179.5(9) . . . . ?
C1 N1 C5 C4 1.4(15) . . . . ?
Co1 N1 C5 C4 178.8(7) . . . . ?
C3 C4 C5 N1 -4.0(15) . . . . ?
C4 C3 C6 C7 -147.1(10) . . . . ?
C2 C3 C6 C7 30.5(15) . . . . ?
C4 C3 C6 C11 32.7(14) . . . . ?
C2 C3 C6 C11 -149.7(10) . . . . ?
C11 C6 C7 C8 -0.7(16) . . . . ?
C3 C6 C7 C8 179.1(10) . . . . ?
C11 C6 C7 F4 -177.1(10) . . . . ?
C3 C6 C7 F4 2.7(17) . . . . ?
F4 C7 C8 C9 174.9(11) . . . . ?
C6 C7 C8 C9 -1.6(19) . . . . ?
F4 C7 C8 F3 1.3(18) . . . . ?
C6 C7 C8 F3 -175.2(11) . . . . ?
C7 C8 C9 C10 2.9(17) . . . . ?
F3 C8 C9 C10 176.0(11) . . . . ?
C7 C8 C9 C14 177.7(10) . . . . ?
F3 C8 C9 C14 -9.1(18) . . . . ?
C8 C9 C10 F4B 177.1(13) . . . . ?
C14 C9 C10 F4B 2.2(17) . . . . ?
C8 C9 C10 C11 -1.9(15) . . . . ?
C14 C9 C10 C11 -176.8(9) . . . . ?
F4B C10 C11 C6 -179.3(12) . . . . ?
C9 C10 C11 C6 -0.2(14) . . . . ?
F4B C10 C11 F3A 6.5(16) . . . . ?
C9 C10 C11 F3A -174.4(10) . . . . ?
C7 C6 C11 C10 1.5(14) . . . . ?
C3 C6 C11 C10 -178.3(8) . . . . ?
C7 C6 C11 F3A 175.3(11) . . . . ?
C3 C6 C11 F3A -4.5(16) . . . . ?
C16 N2 C12 C13 3.5(16) . . . . ?
Co1 N2 C12 C13 -173.0(9) 1_455 . . . ?
N2 C12 C13 C14 -5.0(18) . . . . ?
C12 C13 C14 C15 2.6(17) . . . . ?
C12 C13 C14 C9 -178.7(10) . . . . ?
C10 C9 C14 C13 137.7(11) . . . . ?
C8 C9 C14 C13 -37.0(16) . . . . ?
C10 C9 C14 C15 -43.6(14) . . . . ?
C8 C9 C14 C15 141.8(11) . . . . ?
C13 C14 C15 C16 1.0(15) . . . . ?
C9 C14 C15 C16 -177.8(9) . . . . ?
C12 N2 C16 C15 0.4(15) . . . . ?
Co1 N2 C16 C15 176.8(7) 1_455 . . . ?
C14 C15 C16 N2 -2.6(15) . . . . ?
C21 N3 C17 C18 -0.5(16) . . . . ?
Co2 N3 C17 C18 -175.4(8) . . . . ?
N3 C17 C18 C19 -1.3(17) . . . . ?
C17 C18 C19 C20 -0.6(17) . . . . ?
C17 C18 C19 C22 -179.5(10) . . . . ?
C18 C19 C20 C21 4.3(18) . . . . ?
C22 C19 C20 C21 -176.7(11) . . . . ?
C17 N3 C21 C20 4.4(18) . . . . ?
Co2 N3 C21 C20 179.4(10) . . . . ?
C19 C20 C21 N3 -7(2) . . . . ?
C20 C19 C22 C27 -36.2(17) . . . . ?
C18 C19 C22 C27 142.6(11) . . . . ?
C20 C19 C22 C23 145.7(12) . . . . ?
C18 C19 C22 C23 -35.5(16) . . . . ?
C27 C22 C23 C24 3.0(15) . . . . ?
C19 C22 C23 C24 -178.8(10) . . . . ?
C22 C23 C24 C25 -1.3(16) . . . . ?
C23 C24 C25 C26 -2.2(15) . . . . ?
C23 C24 C25 C30 -176.2(9) . . . . ?
C24 C25 C26 C27 4.0(15) . . . . ?
C30 C25 C26 C27 177.9(10) . . . . ?
C24 C25 C26 F2 -175.3(9) . . . . ?
C30 C25 C26 F2 -1.4(16) . . . . ?
F2 C26 C27 C22 176.8(10) . . . . ?
C25 C26 C27 C22 -2.5(17) . . . . ?
F2 C26 C27 F1 -0.8(15) . . . . ?
C25 C26 C27 F1 179.9(10) . . . . ?
C23 C22 C27 C26 -1.2(16) . . . . ?
C19 C22 C27 C26 -179.4(10) . . . . ?
C23 C22 C27 F1 176.2(9) . . . . ?
C19 C22 C27 F1 -2.0(16) . . . . ?
C32 N4 C28 C29 0.3(16) . . . . ?
Co2 N4 C28 C29 -172.4(8) 1_655 . . . ?
N4 C28 C29 C30 0.4(18) . . . . ?
C28 C29 C30 C31 -2.4(15) . . . . ?
C28 C29 C30 C25 -178.3(10) . . . . ?
C26 C25 C30 C29 -146.9(11) . . . . ?
C24 C25 C30 C29 26.4(15) . . . . ?
C26 C25 C30 C31 37.5(15) . . . . ?
C24 C25 C30 C31 -149.2(9) . . . . ?
C29 C30 C31 C32 3.8(13) . . . . ?
C25 C30 C31 C32 179.9(9) . . . . ?
C28 N4 C32 C31 1.3(15) . . . . ?
Co2 N4 C32 C31 174.0(7) 1_655 . . . ?
C30 C31 C32 N4 -3.5(16) . . . . ?
Co1 O6 C33 O5 -5.9(12) 1_546 . . . ?
Co1 O6 C33 C34 176.3(6) 1_546 . . . ?
Co2 O5 C33 O6 -64(3) . . . . ?
Co2 O5 C33 C34 114(2) . . . . ?
O6 C33 C34 C35' 152.8(14) . . . . ?
O5 C33 C34 C35' -25.1(17) . . . . ?
O6 C33 C34 C39 -22(2) . . . . ?
O5 C33 C34 C39 160.1(18) . . . . ?
O6 C33 C34 C35 -173.9(13) . . . . ?
O5 C33 C34 C35 8.1(17) . . . . ?
O6 C33 C34 C39' -2(2) . . . . ?
O5 C33 C34 C39' -179.7(18) . . . . ?
C33 C34 C35' C36' -168.5(16) . . . . ?
C39' C34 C35' C36' -16(3) . . . . ?
C34 C35' C36' C37' 4(4) . . . . ?
C35' C36' C37' C38' 5(4) . . . . ?
C35' C36' C37' C40' 177(2) . . . . ?
C36' C37' C38' C39' -1(4) . . . . ?
C40' C37' C38' C39' -173(2) . . . . ?
C37' C38' C39' C34 -10(4) . . . . ?
C35' C34 C39' C38' 20(4) . . . . ?
C33 C34 C39' C38' 173(2) . . . . ?
C36' C37' C40' C45' -143(2) . . . . ?
C38' C37' C40' C45' 29(3) . . . . ?
C36' C37' C40' C41' 33(3) . . . . ?
C38' C37' C40' C41' -155(2) . . . . ?
C45' C40' C41' C42' -1(3) . . . . ?
C37' C40' C41' C42' -176.9(18) . . . . ?
C40' C41' C42' C43' -1(3) . . . . ?
C40' C41' C42' C46' 176.7(17) . . . . ?
C41' C42' C43' C44' -1(3) . . . . ?
C46' C42' C43' C44' -178.2(16) . . . . ?
C62' O9' C44' C45' -91(2) . . . . ?
C62' O9' C44' C43' 101.6(17) . . . . ?
C42' C43' C44' C45' 4(3) . . . . ?
C42' C43' C44' O9' 172.9(16) . . . . ?
O9' C44' C45' C40' -173.9(19) . . . . ?
C43' C44' C45' C40' -6(3) . . . . ?
C41' C40' C45' C44' 5(3) . . . . ?
C37' C40' C45' C44' -179.5(19) . . . . ?
C43' C42' C46' C51' -43(3) . . . . ?
C41' C42' C46' C51' 140(2) . . . . ?
C43' C42' C46' C47' 137.1(19) . . . . ?
C41' C42' C46' C47' -40(3) . . . . ?
C51' C46' C47' C48' -1(3) . . . . ?
C42' C46' C47' C48' 179.5(16) . . . . ?
C46' C47' C48' C49' 4(3) . . . . ?
C47' C48' C49' C50' -4(3) . . . . ?
C47' C48' C49' C52 -176.2(15) . . . . ?
C48' C49' C50' C51' 1(4) . . . . ?
C52 C49' C50' C51' 173.0(16) . . . . ?
C47' C46' C51' C50' -2(3) . . . . ?
C42' C46' C51' C50' 177.3(18) . . . . ?
C49' C50' C51' C46' 3(3) . . . . ?
Co1 O4 C52 O3 6.0(12) 1_545 . . . ?
Co1 O4 C52 C49 167.4(14) 1_545 . . . ?
Co1 O4 C52 C49' -158.6(11) 1_545 . . . ?
Co1 O3 C52 O4 -6.0(12) 1_545 . . . ?
Co1 O3 C52 C49 -167.1(14) 1_545 . . . ?
Co1 O3 C52 C49' 158.7(11) 1_545 . . . ?
C50' C49' C52 O4 -168.6(18) . . . . ?
C48' C49' C52 O4 4(2) . . . . ?
C50' C49' C52 O3 25(2) . . . . ?
C48' C49' C52 O3 -162.0(16) . . . . ?
C50' C49' C52 Co1 107(3) . . . 1_545 ?
C48' C49' C52 Co1 -80(3) . . . 1_545 ?
Co2 O8 C53 C54' -175.4(15) 1_565 . . . ?
Co2 O8 C53 O7 -4.3(9) 1_565 . . . ?
Co2 O8 C53 C54 165.7(13) 1_565 . . . ?
Co2 O7 C53 C54' 175.5(14) 1_565 . . . ?
Co2 O7 C53 O8 4.3(9) 1_565 . . . ?
Co2 O7 C53 C54 -166.0(13) 1_565 . . . ?
O8 C53 C54' C59' 7(3) . . . . ?
O7 C53 C54' C59' -163.1(15) . . . . ?
O8 C53 C54' C55' -175.2(19) . . . . ?
O7 C53 C54' C55' 14(3) . . . . ?
C53 C54' C55' C56' 174(2) . . . . ?
C59' C54' C55' C56' -8(4) . . . . ?
C54' C55' C56' C57' 12(4) . . . . ?
C55' C56' C57' C58' -13(3) . . . . ?
C55' C56' C57' C60' 176(2) . . . . ?
C56' C57' C58' C59' 12(3) . . . . ?
C60' C57' C58' C59' -178.5(17) . . . . ?
C53 C54' C59' C58' -176.4(17) . . . . ?
C55' C54' C59' C58' 6(3) . . . . ?
C57' C58' C59' C54' -9(3) . . . . ?
C58' C57' C60' C65' -29(3) . . . . ?
C56' C57' C60' C65' 141(2) . . . . ?
C58' C57' C60' C61' 136(2) . . . . ?
C56' C57' C60' C61' -55(3) . . . . ?
C65' C60' C61' C62' -7(3) . . . . ?
C57' C60' C61' C62' -172.0(18) . . . . ?
C60' C61' C62' O9' 178.9(15) . . . . ?
C60' C61' C62' C63' 8(3) . . . . ?
C44' O9' C62' C61' 92(2) . . . . ?
C44' O9' C62' C63' -96.2(17) . . . . ?
C61' C62' C63' C64' -8(3) . . . . ?
O9' C62' C63' C64' -179.3(15) . . . . ?
C62' C63' C64' C65' 7(3) . . . . ?
C62' C63' C64' C66' 178.2(16) . . . . ?
C63' C64' C65' C60' -7(3) . . . . ?
C66' C64' C65' C60' -177.9(19) . . . . ?
C57' C60' C65' C64' 172.5(18) . . . . ?
C61' C60' C65' C64' 7(3) . . . . ?
C65' C64' C66' C67' -153(2) . . . . ?
C63' C64' C66' C67' 36(3) . . . . ?
C65' C64' C66' C71' 26(3) . . . . ?
C63' C64' C66' C71' -144.3(18) . . . . ?
C71' C66' C67' C68' 5(3) . . . . ?
C64' C66' C67' C68' -175(2) . . . . ?
C66' C67' C68' C69' -9(4) . . . . ?
C67' C68' C69' C70' 13(5) . . . . ?
C67' C68' C69' C72 176(2) . . . . ?
C68' C69' C70' C71' -13(4) . . . . ?
C72 C69' C70' C71' -177(2) . . . . ?
C69' C70' C71' C66' 9(3) . . . . ?
C67' C66' C71' C70' -5(3) . . . . ?
C64' C66' C71' C70' 174.7(18) . . . . ?
Co1 O1 C72 O2 88(2) . . . . ?
Co1 O1 C72 C69 -90(2) . . . . ?
Co1 O1 C72 C69' -103(2) . . . . ?
Co2 O2 C72 O1 -1.8(12) 1_564 . . . ?
Co2 O2 C72 C69 176.0(10) 1_564 . . . ?
Co2 O2 C72 C69' -170.9(17) 1_564 . . . ?
C68' C69' C72 O1 -162(3) . . . . ?
C70' C69' C72 O1 1(3) . . . . ?
C68' C69' C72 O2 8(4) . . . . ?
C70' C69' C72 O2 171(2) . . . . ?
C39 C34 C35 C36 12(3) . . . . ?
C33 C34 C35 C36 167.1(18) . . . . ?
C34 C35 C36 C37 -9(4) . . . . ?
C35 C36 C37 C38 2(4) . . . . ?
C35 C36 C37 C40 -172(2) . . . . ?
C36 C37 C38 C39 2(4) . . . . ?
C40 C37 C38 C39 175(3) . . . . ?
C33 C34 C39 C38 -164(3) . . . . ?
C35 C34 C39 C38 -9(4) . . . . ?
C37 C38 C39 C34 3(5) . . . . ?
C36 C37 C40 C45 150(2) . . . . ?
C38 C37 C40 C45 -23(3) . . . . ?
C36 C37 C40 C41 -30(3) . . . . ?
C38 C37 C40 C41 157.3(19) . . . . ?
C36 C37 C40 C47 79(2) . . . 2_656 ?
C38 C37 C40 C47 -95(2) . . . 2_656 ?
C45 C40 C41 C42 -9(3) . . . . ?
C37 C40 C41 C42 170.4(15) . . . . ?
C47 C40 C41 C42 64.8(18) 2_656 . . . ?
C40 C41 C42 C43 10(2) . . . . ?
C40 C41 C42 C46 -178.1(15) . . . . ?
C41 C42 C43 C44 -4(2) . . . . ?
C46 C42 C43 C44 -176.1(16) . . . . ?
C62 O9 C44 C45 83.6(18) . . . . ?
C62 O9 C44 C43 -101.6(16) . . . . ?
C42 C43 C44 O9 -176.4(15) . . . . ?
C42 C43 C44 C45 -2(3) . . . . ?
C41 C40 C45 C44 4(3) . . . . ?
C37 C40 C45 C44 -176.3(16) . . . . ?
C47 C40 C45 C44 -89.3(18) 2_656 . . . ?
C41 C40 C45 C47 92.9(19) . . . 2_656 ?
C37 C40 C45 C47 -87.0(19) . . . 2_656 ?
O9 C44 C45 C40 176.8(16) . . . . ?
C43 C44 C45 C40 2(3) . . . . ?
O9 C44 C45 C47 109.4(17) . . . 2_656 ?
C43 C44 C45 C47 -65(2) . . . 2_656 ?
C43 C42 C46 C51 24(3) . . . . ?
C41 C42 C46 C51 -147.4(19) . . . . ?
C43 C42 C46 C47 -139.2(19) . . . . ?
C41 C42 C46 C47 49(2) . . . . ?
C51 C46 C47 C48 20(3) . . . . ?
C42 C46 C47 C48 -176.1(19) . . . . ?
C46 C47 C48 C49 -14(3) . . . . ?
C47 C48 C49 C50 2(4) . . . . ?
C47 C48 C49 C52 179(2) . . . . ?
O4 C52 C49 C50 -176(2) . . . . ?
O3 C52 C49 C50 -13(3) . . . . ?
Co1 C52 C49 C50 -100(5) 1_545 . . . ?
O4 C52 C49 C48 7(3) . . . . ?
O3 C52 C49 C48 170.0(18) . . . . ?
Co1 C52 C49 C48 83(5) 1_545 . . . ?
C48 C49 C50 C51 5(4) . . . . ?
C52 C49 C50 C51 -172(2) . . . . ?
C47 C46 C51 C50 -13(3) . . . . ?
C42 C46 C51 C50 -176.3(19) . . . . ?
C49 C50 C51 C46 1(4) . . . . ?
C58 C59 C54 C55 0.0 . . . . ?
C58 C59 C54 C53 -176(2) . . . . ?
O8 C53 C54 C59 20(2) . . . . ?
O7 C53 C54 C59 -170.8(11) . . . . ?
O8 C53 C54 C55 -156.6(12) . . . . ?
O7 C53 C54 C55 13(2) . . . . ?
C59 C54 C55 C56 0.0 . . . . ?
C53 C54 C55 C56 176(2) . . . . ?
C54 C55 C56 C57 0.0 . . . . ?
C55 C56 C57 C58 0.0 . . . . ?
C55 C56 C57 C60 -169.1(19) . . . . ?
C56 C57 C58 C59 0.0 . . . . ?
C60 C57 C58 C59 169(2) . . . . ?
C54 C59 C58 C57 0.0 . . . . ?
C58 C57 C60 C61 -173.0(17) . . . . ?
C56 C57 C60 C61 -4(3) . . . . ?
C58 C57 C60 C65 14(2) . . . . ?
C56 C57 C60 C65 -176.4(15) . . . . ?
C65 C60 C61 C62 -3(3) . . . . ?
C57 C60 C61 C62 -176.1(19) . . . . ?
C60 C61 C62 O9 -170.4(16) . . . . ?
C60 C61 C62 C63 -1(3) . . . . ?
C44 O9 C62 C61 -92(2) . . . . ?
C44 O9 C62 C63 97.3(15) . . . . ?
C61 C62 C63 C64 3(3) . . . . ?
O9 C62 C63 C64 173.2(13) . . . . ?
C62 C63 C64 C65 0(2) . . . . ?
C62 C63 C64 C66 -178.5(14) . . . . ?
C63 C64 C65 C60 -5(3) . . . . ?
C66 C64 C65 C60 173.8(16) . . . . ?
C61 C60 C65 C64 6(3) . . . . ?
C57 C60 C65 C64 179.9(18) . . . . ?
C65 C64 C66 C67 154.2(16) . . . . ?
C63 C64 C66 C67 -27(2) . . . . ?
C65 C64 C66 C71 -24(2) . . . . ?
C63 C64 C66 C71 154.8(13) . . . . ?
C71 C66 C67 C68 0.0 . . . . ?
C64 C66 C67 C68 -178.3(15) . . . . ?
C66 C67 C68 C69 0.0 . . . . ?
C67 C68 C69 C70 0.0 . . . . ?
C67 C68 C69 C72 -176.3(19) . . . . ?
O1 C72 C69 C68 -176.2(9) . . . . ?
O2 C72 C69 C68 6.2(17) . . . . ?
O1 C72 C69 C70 7.3(17) . . . . ?
O2 C72 C69 C70 -170.3(8) . . . . ?
C68 C69 C70 C71 0.0 . . . . ?
C72 C69 C70 C71 176.8(16) . . . . ?
C69 C70 C71 C66 0.0 . . . . ?
C67 C66 C71 C70 0.0 . . . . ?
C64 C66 C71 C70 178.3(15) . . . . ?
